data_8103423
loop_
_publ_author_name
'Hellner, E.'

_publ_section_title
;
 Ueber komplex zusammengesetzte Spiessglanze III. Zur Struktur des
 Diaphorits, Ag3 Pb2 Sb3 S8
;
_journal_name_full
;
Zeitschrift fuer Kristallographie, Kristallgeometrie, Kristallphysik,
 Kristallchemie (-144,1977)
;
_journal_page_first 169
_journal_page_last 174
_journal_volume 110
_journal_year 1958
_chemical_formula_sum 'Ag3 Pb2 S8 Sb3'
_chemical_name_systematic '(Ag0.375 Pb0.25 Sb0.375)8 S8'
_space_group_IT_number 14
_symmetry_space_group_name_Hall '-P 2ac'
_symmetry_space_group_name_H-M 'P 1 1 21/a'
_cell_angle_alpha 90
_cell_angle_beta 90
_cell_angle_gamma 116.42
_cell_formula_units_Z 4
_cell_length_a 15.849
_cell_length_b 17.914
_cell_length_c 5.901
_cell_volume 1500.421
_citation_journal_id_ASTM ZEKGAX
_cod_data_source_file silver3-x_75.cif
_cod_data_source_block Ag3Pb2S8Sb3
_cod_original_sg_symbol_Hall '-P 2ybc (z,x,y)'
_cod_database_code 8103423

loop_
_symmetry_equiv_pos_as_xyz
x,y,z
-x+1/2,-y,z+1/2
-x,-y,-z
x-1/2,y,-z-1/2

loop_
_atom_site_label
_atom_site_type_symbol
_atom_site_fract_x
_atom_site_fract_y
_atom_site_fract_z
_atom_site_occupancy
_atom_site_U_iso_or_equiv
Sb5 Sb 0.4063 0.1875 0.75 0.375 0.0
Pb8 Pb 0.0938 0.3125 0.25 0.25 0.0
Ag6 Ag 0.0313 0.4375 0.75 0.375 0.0
Pb4 Pb 0.3438 0.3125 0.25 0.25 0.0
S4 S 0.3438 0.3125 0.75 1 0.0
Pb5 Pb 0.4063 0.1875 0.75 0.25 0.0
Ag7 Ag 0.4688 0.0625 0.25 0.375 0.0
Ag4 Ag 0.3438 0.3125 0.25 0.375 0.0
Pb6 Pb 0.0313 0.4375 0.75 0.25 0.0
S5 S 0.4063 0.1875 0.25 1 0.0
Pb3 Pb 0.1563 0.1875 0.75 0.25 0.0
Sb6 Sb 0.0313 0.4375 0.75 0.375 0.0
S7 S 0.4688 0.0625 0.75 1 0.0
Pb7 Pb 0.4688 0.0625 0.25 0.25 0.0
S2 S 0.2813 0.4375 0.25 1 0.0
S6 S 0.0313 0.4375 0.25 1 0.0
Sb8 Sb 0.0938 0.3125 0.25 0.375 0.0
Sb3 Sb 0.1563 0.1875 0.75 0.375 0.0
Sb4 Sb 0.3438 0.3125 0.25 0.375 0.0
Ag3 Ag 0.1563 0.1875 0.75 0.375 0.0
Sb2 Sb 0.2813 0.4375 0.75 0.375 0.0
Ag2 Ag 0.2813 0.4375 0.75 0.375 0.0
S8 S 0.0938 0.3125 0.75 1 0.0
Ag1 Ag 0.2188 0.0625 0.25 0.375 0.0
S3 S 0.1563 0.1875 0.25 1 0.0
Ag8 Ag 0.0938 0.3125 0.25 0.375 0.0
Sb7 Sb 0.4688 0.0625 0.25 0.375 0.0
Sb1 Sb 0.2188 0.0625 0.25 0.375 0.0
Pb1 Pb 0.2188 0.0625 0.25 0.25 0.0
Ag5 Ag 0.4063 0.1875 0.75 0.375 0.0
Pb2 Pb 0.2813 0.4375 0.75 0.25 0.0
S1 S 0.2188 0.0625 0.75 1 0.0
